data_7017542
loop_
_publ_author_name
'Mishra, Shashank'
'Ledoux, Gilles'
'Jeanneau, Erwann'
'Daniele, St\'ephane'
'Joubert, Marie-France'

_publ_section_related_literature
;
?
;
_publ_section_title
;
 Novel heterometal-organic complexes as first single source precursors for
 up-converting NaY(Ln)F(4) (Ln = Yb, Er, Tm) nanomaterials.
;
_journal_issue 5
_journal_name_full 'Dalton transactions (Cambridge, England : 2003)'
_journal_page_first 1490
_journal_page_last 1502
_journal_paper_doi 10.1039/c1dt11070e
_journal_volume 41
_journal_year 2012
_chemical_formula_moiety 'C22 H16 F21 O16 Y2, C16 H36 Na O8'
_chemical_formula_sum 'C38 H52 F21 Na O24 Y2'
_chemical_formula_weight 1492.61
_space_group_IT_number 54
_symmetry_cell_setting orthorhombic
_symmetry_space_group_name_Hall '-P 2a 2ac'
_symmetry_space_group_name_H-M 'P c c a'
_atom_sites_solution_hydrogens difmap
_atom_sites_solution_primary direct
_audit_creation_date 11-09-06
_audit_creation_method CRYSTALS_ver_14.21
_cell_angle_alpha 90
_cell_angle_beta 90
_cell_angle_gamma 90
_cell_formula_units_Z 4
_cell_length_a 29.260(4)
_cell_length_b 11.8630(10)
_cell_length_c 18.725(2)
_cell_measurement_reflns_used 3538
_cell_measurement_temperature 180
_cell_measurement_theta_max 29.3474
_cell_measurement_theta_min 3.0993
_cell_volume 6499.7(13)
_computing_cell_refinement
;
CrysAlisPro, Oxford Diffraction Ltd.,
Version 1.171.34.40 (release 27-08-2010 CrysAlis171 .NET)
(compiled Aug 27 2010,11:50:40)
;
_computing_data_collection
;
CrysAlisPro, Oxford Diffraction Ltd.,
Version 1.171.34.40 (release 27-08-2010 CrysAlis171 .NET)
(compiled Aug 27 2010,11:50:40)
;
_computing_data_reduction
;
CrysAlisPro, Oxford Diffraction Ltd.,
Version 1.171.34.40 (release 27-08-2010 CrysAlis171 .NET)
(compiled Aug 27 2010,11:50:40)
;
_computing_molecular_graphics 'CAMERON (Watkin et al., 1996)'
_computing_publication_material 'CRYSTALS (Betteridge et al., 2003)'
_computing_structure_refinement 'CRYSTALS (Betteridge et al., 2003)'
_computing_structure_solution 'SIR97 (Altomare et al., 1999)'
_diffrn_ambient_temperature 180
_diffrn_measured_fraction_theta_full 0.949
_diffrn_measured_fraction_theta_max 0.856
_diffrn_measurement_device 'Oxford Diffraction XCALIBUR'
_diffrn_measurement_device_type Area
_diffrn_measurement_method \w
_diffrn_radiation_monochromator graphite
_diffrn_radiation_type 'Mo K\a'
_diffrn_radiation_wavelength 0.71069
_diffrn_reflns_av_R_equivalents 0.095
_diffrn_reflns_limit_h_max 39
_diffrn_reflns_limit_h_min 0
_diffrn_reflns_limit_k_max 16
_diffrn_reflns_limit_k_min 0
_diffrn_reflns_limit_l_max 25
_diffrn_reflns_limit_l_min 0
_diffrn_reflns_number 7725
_diffrn_reflns_theta_full 25.029
_diffrn_reflns_theta_max 29.445
_diffrn_reflns_theta_min 3.102
_diffrn_standards_number 0
_exptl_absorpt_coefficient_mu 1.911
_exptl_absorpt_correction_T_max 0.71
_exptl_absorpt_correction_T_min 0.58
_exptl_absorpt_correction_type multi-scan
_exptl_absorpt_process_details
;
CrysAlisPro, Oxford Diffraction Ltd.,
Version 1.171.33.34d (release 27-02-2009 CrysAlis171 .NET)
(compiled Feb 27 2009,15:38:38)
Empirical absorption correction using spherical harmonics,
implemented in SCALE3 ABSPACK scaling algorithm.
;
_exptl_crystal_colour colorless
_exptl_crystal_density_diffrn 1.525
_exptl_crystal_density_method 'not measured'
_exptl_crystal_description needle
_exptl_crystal_F_000 3000
_exptl_crystal_size_max 0.480
_exptl_crystal_size_mid 0.240
_exptl_crystal_size_min 0.180
_refine_diff_density_max 2.43
_refine_diff_density_min -2.29
_refine_ls_extinction_method None
_refine_ls_goodness_of_fit_ref 1.2329
_refine_ls_hydrogen_treatment constr
_refine_ls_matrix_type full
_refine_ls_number_parameters 457
_refine_ls_number_reflns 7725
_refine_ls_number_restraints 141
_refine_ls_R_factor_all 0.2072
_refine_ls_R_factor_gt 0.0823
_refine_ls_shift/su_max 0.0004611
_refine_ls_shift/su_mean 0.0000377
_refine_ls_structure_factor_coef Fsqd
_refine_ls_weighting_details
;
Method, part 1, Chebychev polynomial, (Watkin, 1994, Prince, 1982)
[weight] = 1.0/[A~0~*T~0~(x)+A~1~*T~1~(x) ... +A~n-1~]*T~n-1~(x)]
where A~i~ are the Chebychev coefficients listed below and x= Fcalc/Fmax
Method = Robust Weighting (Prince, 1982)
W = [weight] * [1-(deltaF/6*sigmaF)^2^]^2^
A~i~ are:
965. 0.124E+04 378.
;
_refine_ls_weighting_scheme calc
_refine_ls_wR_factor_all 0.1857
_refine_ls_wR_factor_gt 0.0955
_refine_ls_wR_factor_ref 0.1857
_reflns_limit_h_max 39
_reflns_limit_h_min 0
_reflns_limit_k_max 16
_reflns_limit_k_min 0
_reflns_limit_l_max 25
_reflns_limit_l_min 0
_reflns_number_gt 2334
_reflns_number_total 7725
_reflns_threshold_expression I>2.0\s(I)
_oxford_diffrn_Wilson_B_factor 0.00
_oxford_diffrn_Wilson_scale 0.00
_oxford_refine_ls_r_factor_ref 0.2072
_oxford_refine_ls_scale 1.622(11)
_oxford_reflns_number_all 7725
_oxford_reflns_threshold_expression_ref I>-10.0\s(I)
_oxford_structure_analysis_title 'smr147 in P c c a'
_cod_data_source_file c1dt11070e.txt
_cod_data_source_block complex2
_cod_depositor_comments
;
The following automatic conversions were performed:

'_symmetry_cell_setting' value 'Orthorhombic' changed to
'orthorhombic' according to
/home/saulius/struct/CIF-dictionaries/cif_core.dic dictionary named
'cif_core.dic' version 2.4.1 from
2010-06-29.

'_atom_sites_solution_primary' value 'Direct' changed to
'direct' according to
/home/saulius/struct/CIF-dictionaries/cif_core.dic dictionary named
'cif_core.dic' version 2.4.1 from 2010-06-29.

Automatic conversion script
Id: cif_fix_values 1715 2011-07-08 13:25:40Z adriana 
;
_cod_original_sg_symbol_H-M 'P c c a '
_cod_database_code 7017542

loop_
_symmetry_equiv_pos_as_xyz
x,y,z
-x,-y,-z
-x+1/2,y,z+1/2
x+1/2,-y,-z+1/2
x,-y,z+1/2
-x,y,-z+1/2
-x+1/2,-y,z
x+1/2,y,-z

loop_
_atom_site_label
_atom_site_type_symbol
_atom_site_fract_x
_atom_site_fract_y
_atom_site_fract_z
_atom_site_U_iso_or_equiv
_atom_site_occupancy
_atom_site_adp_type
_atom_site_refinement_flags_posn
_atom_site_refinement_flags_adp
_atom_site_disorder_assembly
_atom_site_disorder_group
F1 F 0.6430(9) 0.319(3) 0.8011(17) 0.1100 0.4081 Uani . U 2 1
F2 F 0.6432(9) 0.512(3) 0.8035(16) 0.1096 0.4081 Uani . U 2 1
F3 F 0.6569(8) 0.432(3) 0.7097(15) 0.1082 0.4081 Uani . U 2 1
F4 F 0.6470(6) 0.3277(16) 0.7471(12) 0.1075 0.5919 Uani D U 2 2
F5 F 0.6346(6) 0.4087(18) 0.8439(8) 0.1052 0.5919 Uani D U 2 2
F6 F 0.6512(6) 0.4963(19) 0.7525(13) 0.1102 0.5919 Uani . U 2 2
F7 F 0.5124(7) 0.8047(14) 0.8150(6) 0.0959 0.5000 Uani D U . .
F8 F 0.5331(6) 0.8176(18) 0.7141(11) 0.0916 0.5000 Uani D U . .
F9 F 0.5389(5) 0.8196(16) 0.7620(13) 0.0870 0.5000 Uani D U . .
F10 F 0.4164(5) 0.8135(11) 0.5698(7) 0.1478 1.0000 Uani . U . .
F11 F 0.3792(4) 0.6827(10) 0.6130(6) 0.1361 1.0000 Uani . U . .
F12 F 0.3668(4) 0.7368(12) 0.5115(7) 0.1506 1.0000 Uani . U . .
F13 F 0.3660(7) 0.291(2) 0.4810(14) 0.1452 0.5427 Uani D U 1 2
F14 F 0.4047(9) 0.233(3) 0.3942(8) 0.1410 0.5427 Uani D U 1 2
F15 F 0.4085(9) 0.1634(18) 0.5003(14) 0.1393 0.5427 Uani D U 1 2
F16 F 0.3809(10) 0.235(3) 0.5175(11) 0.1411 0.4573 Uani D U 1 1
F17 F 0.3839(11) 0.274(3) 0.4029(11) 0.1415 0.4573 Uani D U 1 1
F18 F 0.4335(8) 0.172(2) 0.4536(16) 0.1440 0.4573 Uani D U 1 1
Y1 Y 0.50578(4) 0.44338(10) 0.61719(5) 0.0418 1.0000 Uani . . . .
O8 O 0.5145(3) 0.2401(7) 0.6505(4) 0.0537 1.0000 Uani . . . .
C9 C 0.4772(5) 0.1604(14) 0.6503(7) 0.0709 1.0000 Uani . . . .
C10 C 0.4960(8) 0.0656(14) 0.6002(11) 0.1206 1.0000 Uani . . . .
C11 C 0.5457(7) 0.0682(16) 0.6115(13) 0.1307 1.0000 Uani . . . .
C12 C 0.5572(5) 0.1777(12) 0.6490(8) 0.0730 1.0000 Uani . . . .
O1 O 0.5688(3) 0.4261(9) 0.6920(4) 0.0600 1.0000 Uani . . . .
C1 C 0.5766(4) 0.4144(9) 0.7553(7) 0.0444 1.0000 Uani . U . .
O2 O 0.5516(3) 0.3987(8) 0.8058(4) 0.0567 1.0000 Uani . . . .
C2 C 0.6301(6) 0.4143(14) 0.7765(8) 0.0715 1.0000 Uani D U . .
O7 O 0.4588(4) 0.3399(8) 0.5400(5) 0.0660 1.0000 Uani . . . .
C7 C 0.4421(5) 0.3514(14) 0.4786(7) 0.0582 1.0000 Uani . U . .
O6 O 0.4499(3) 0.4179(9) 0.4335(5) 0.0604 1.0000 Uani . . . .
C8 C 0.4037(7) 0.2486(17) 0.4607(7) 0.0907 1.0000 Uani D U . .
O4 O 0.4505(3) 0.5649(9) 0.5700(5) 0.0611 1.0000 Uani . . . .
C5 C 0.4350(6) 0.6347(15) 0.5259(9) 0.0844 1.0000 Uani . U . .
O5 O 0.4441(4) 0.6426(9) 0.4636(5) 0.0674 1.0000 Uani . . . .
C6 C 0.3988(9) 0.707(2) 0.5575(13) 0.1257 1.0000 Uani . U . .
O3 O 0.5026(4) 0.5996(7) 0.6915(4) 0.0712 1.0000 Uani . . . .
C3 C 0.5000 0.6427(13) 0.7500 0.0534 1.0000 Uani S TU . .
C4 C 0.5000 0.7788(16) 0.7500 0.0824 1.0000 Uani DS TU . .
Na1 Na 0.2500 0.0000 0.7584(4) 0.0519 1.0000 Uani S T . .
O9 O 0.2862(5) 0.1156(12) 0.6601(7) 0.1060 1.0000 Uani . . . .
C42 C 0.2605(9) 0.1773(19) 0.6074(9) 0.1482 1.0000 Uani . . . .
C43 C 0.3311(9) 0.085(2) 0.6343(12) 0.1483 1.0000 Uani . . . .
C44 C 0.3527(7) 0.017(2) 0.6906(12) 0.1288 1.0000 Uani . . . .
O10 O 0.3276(4) -0.0753(14) 0.7075(6) 0.1010 1.0000 Uani . . . .
C46 C 0.3495(7) -0.161(2) 0.7541(13) 0.1262 1.0000 Uani . . . .
C47 C 0.3142(7) -0.2452(16) 0.7746(11) 0.1139 1.0000 Uani . . . .
O11 O 0.2801(5) -0.1868(10) 0.8139(7) 0.0947 1.0000 Uani . . . .
C49 C 0.2414(8) -0.2555(14) 0.8258(12) 0.1212 1.0000 Uani . . . .
C50 C 0.2134(8) -0.1964(17) 0.8779(11) 0.1157 1.0000 Uani . . . .
O12 O 0.2017(4) -0.0901(11) 0.8573(5) 0.0847 1.0000 Uani . . . .
C52 C 0.1815(6) -0.0306(18) 0.9138(9) 0.1183 1.0000 Uani . . . .
H91 H 0.4723 0.1326 0.6971 0.0932 1.0000 Uiso R . . .
H92 H 0.4490 0.1953 0.6313 0.0928 1.0000 Uiso R . . .
H101 H 0.4824 -0.0053 0.6157 0.1402 1.0000 Uiso R . . .
H102 H 0.4882 0.0719 0.5498 0.1402 1.0000 Uiso R . . .
H112 H 0.5532 0.0067 0.6456 0.1591 1.0000 Uiso R . . .
H111 H 0.5623 0.0563 0.5687 0.1591 1.0000 Uiso R . . .
H121 H 0.5682 0.1648 0.6983 0.0859 1.0000 Uiso R . . .
H122 H 0.5802 0.2195 0.6217 0.0859 1.0000 Uiso R . . .
H421 H 0.2327 0.2075 0.6281 0.2209 1.0000 Uiso R . . .
H422 H 0.2529 0.1349 0.5664 0.2210 1.0000 Uiso R . . .
H423 H 0.2795 0.2378 0.5924 0.2210 1.0000 Uiso R . . .
H431 H 0.3293 0.0393 0.5917 0.1390 1.0000 Uiso R . . .
H432 H 0.3485 0.1510 0.6235 0.1392 1.0000 Uiso R . . .
H441 H 0.3825 -0.0088 0.6735 0.1418 1.0000 Uiso R . . .
H442 H 0.3561 0.0605 0.7346 0.1419 1.0000 Uiso R . . .
H461 H 0.3744 -0.2025 0.7286 0.1279 1.0000 Uiso R . . .
H462 H 0.3622 -0.1236 0.7962 0.1280 1.0000 Uiso R . . .
H472 H 0.3273 -0.3072 0.8001 0.1262 1.0000 Uiso R . . .
H471 H 0.3000 -0.2696 0.7291 0.1258 1.0000 Uiso R . . .
H491 H 0.2500 -0.3284 0.8402 0.1331 1.0000 Uiso R . . .
H492 H 0.2235 -0.2580 0.7821 0.1330 1.0000 Uiso R . . .
H501 H 0.2329 -0.1882 0.9214 0.1441 1.0000 Uiso R . . .
H502 H 0.1863 -0.2386 0.8903 0.1441 1.0000 Uiso R . . .
H522 H 0.1709 0.0407 0.8966 0.1731 1.0000 Uiso R . . .
H521 H 0.2032 -0.0208 0.9512 0.1730 1.0000 Uiso R . . .
H523 H 0.1562 -0.0759 0.9304 0.1730 1.0000 Uiso R . . .

loop_
_atom_site_aniso_label
_atom_site_aniso_U_11
_atom_site_aniso_U_22
_atom_site_aniso_U_33
_atom_site_aniso_U_23
_atom_site_aniso_U_13
_atom_site_aniso_U_12
F1 0.081(8) 0.137(11) 0.112(11) 0.002(10) -0.002(10) 0.003(9)
F2 0.081(7) 0.139(10) 0.109(10) -0.006(9) 0.000(9) -0.003(8)
F3 0.081(6) 0.140(10) 0.104(9) -0.007(9) -0.001(8) -0.002(7)
F4 0.082(6) 0.142(9) 0.099(9) -0.008(8) -0.011(7) -0.001(7)
F5 0.082(6) 0.143(10) 0.091(8) -0.003(8) -0.023(7) -0.011(7)
F6 0.088(7) 0.146(10) 0.096(9) 0.001(9) -0.020(8) -0.025(8)
F7 0.106(8) 0.063(6) 0.119(10) -0.009(6) -0.010(8) -0.014(5)
F8 0.095(8) 0.060(5) 0.119(10) -0.004(6) -0.003(8) -0.019(4)
F9 0.089(8) 0.057(5) 0.115(10) -0.003(6) -0.004(8) -0.024(5)
F10 0.186(9) 0.097(7) 0.160(8) -0.036(7) 0.038(7) 0.043(7)
F11 0.171(8) 0.132(7) 0.106(7) 0.004(7) 0.081(7) 0.074(7)
F12 0.146(9) 0.176(9) 0.130(8) -0.005(8) -0.002(7) 0.087(8)
F13 0.145(14) 0.165(15) 0.126(10) 0.002(10) -0.001(9) -0.077(11)
F14 0.148(14) 0.160(14) 0.114(9) 0.003(9) -0.007(8) -0.081(10)
F15 0.151(14) 0.155(14) 0.112(9) 0.011(9) -0.007(8) -0.084(10)
F16 0.154(15) 0.159(14) 0.110(9) 0.012(9) -0.009(8) -0.085(10)
F17 0.157(15) 0.159(14) 0.109(9) 0.007(9) -0.017(9) -0.083(11)
F18 0.160(15) 0.158(15) 0.114(10) 0.005(10) -0.016(9) -0.080(11)
Y1 0.0591(7) 0.0452(5) 0.0210(4) 0.0024(5) 0.0055(5) 0.0067(7)
O8 0.065(6) 0.051(5) 0.046(4) 0.011(4) 0.006(4) 0.009(5)
C9 0.076(11) 0.086(12) 0.051(8) 0.030(9) 0.002(7) -0.025(10)
C10 0.149(18) 0.061(10) 0.152(18) 0.002(13) 0.004(19) -0.006(16)
C11 0.130(17) 0.071(13) 0.19(2) -0.002(17) 0.055(19) 0.004(14)
C12 0.088(12) 0.052(10) 0.078(10) 0.018(8) 0.008(9) 0.029(9)
O1 0.062(6) 0.078(7) 0.040(5) 0.012(5) -0.008(4) -0.003(6)
C1 0.050(7) 0.041(6) 0.043(6) -0.005(6) -0.019(6) 0.010(5)
O2 0.078(7) 0.069(7) 0.023(4) 0.003(4) 0.011(4) -0.011(5)
C2 0.083(8) 0.062(8) 0.070(8) -0.012(7) 0.003(7) 0.003(8)
O7 0.102(8) 0.058(7) 0.038(5) -0.008(5) -0.022(5) 0.005(6)
C7 0.059(8) 0.079(10) 0.037(6) -0.027(7) 0.002(6) 0.010(7)
O6 0.079(7) 0.067(7) 0.035(5) 0.010(5) 0.019(4) -0.006(6)
C8 0.088(10) 0.119(12) 0.065(8) -0.021(9) 0.011(8) 0.018(9)
O4 0.063(6) 0.066(7) 0.054(6) -0.020(6) 0.009(5) 0.009(6)
C5 0.115(10) 0.072(9) 0.066(8) 0.000(8) 0.018(8) 0.055(8)
O5 0.098(8) 0.064(7) 0.041(5) 0.012(5) 0.013(5) 0.014(6)
C6 0.153(8) 0.114(7) 0.109(7) -0.007(7) 0.031(6) 0.067(7)
O3 0.124(8) 0.062(6) 0.028(4) -0.010(4) 0.010(6) 0.005(7)
C3 0.064(9) 0.029(7) 0.067(9) 0.0000 0.007(9) 0.0000
C4 0.090(8) 0.056(6) 0.101(9) 0.0000 -0.003(8) 0.0000
Na1 0.053(4) 0.062(4) 0.040(4) 0.0000 0.0000 -0.006(4)
O9 0.124(11) 0.120(12) 0.074(8) -0.004(8) 0.027(8) -0.047(9)
C42 0.25(3) 0.13(2) 0.064(12) 0.039(14) 0.006(17) -0.04(2)
C43 0.18(2) 0.17(3) 0.097(16) -0.009(17) 0.081(18) -0.08(2)
C44 0.105(17) 0.16(2) 0.123(18) -0.056(18) 0.057(16) -0.059(17)
O10 0.076(8) 0.137(12) 0.090(8) -0.035(9) 0.002(7) -0.013(9)
C46 0.107(17) 0.16(2) 0.114(16) -0.079(18) -0.040(16) 0.070(17)
C47 0.109(17) 0.100(15) 0.13(2) -0.030(15) -0.056(15) 0.017(14)
O11 0.097(9) 0.072(8) 0.115(10) -0.037(8) -0.010(8) 0.010(8)
C49 0.15(2) 0.049(11) 0.17(2) 0.023(14) -0.023(18) -0.027(13)
C50 0.18(2) 0.075(14) 0.093(14) 0.004(14) 0.009(16) -0.006(15)
O12 0.111(10) 0.090(10) 0.053(6) 0.018(6) 0.003(6) -0.018(8)
C52 0.120(15) 0.16(2) 0.074(11) 0.002(14) 0.039(11) 0.011(15)

loop_
_atom_type_symbol
_atom_type_scat_dispersion_real
_atom_type_scat_dispersion_imag
_atom_type_scat_Cromer_Mann_a1
_atom_type_scat_Cromer_Mann_b1
_atom_type_scat_Cromer_Mann_a2
_atom_type_scat_Cromer_Mann_b2
_atom_type_scat_Cromer_Mann_a3
_atom_type_scat_Cromer_Mann_b3
_atom_type_scat_Cromer_Mann_a4
_atom_type_scat_Cromer_Mann_b4
_atom_type_scat_Cromer_Mann_c
_atom_type_scat_source
C 0.0033 0.0016 2.3100 20.8439 1.0200 10.2075 1.5886 0.5687 0.8650 51.6512 0.2156 'International Tables Vol C 4.2.6.8 and 6.1.1.4'
H 0.0000 0.0000 0.4930 10.5109 0.3229 26.1257 0.1402 3.1424 0.0408 57.7998 0.0030 'International Tables Vol C 4.2.6.8 and 6.1.1.4'
F 0.0171 0.0103 3.5392 10.2825 2.6412 4.2944 1.5170 0.2615 1.0243 26.1476 0.2776 'International Tables Vol C 4.2.6.8 and 6.1.1.4'
Na 0.0362 0.0249 4.7626 3.2850 3.1736 8.8422 1.2674 0.3136 1.1128 129.4240 0.6760 'International Tables Vol C 4.2.6.8 and 6.1.1.4'
Y -2.7962 3.5667 17.7760 1.4029 10.2946 12.8006 5.7263 0.1256 3.2659 104.3540 1.9121 'International Tables Vol C 4.2.6.8 and 6.1.1.4'
O 0.0106 0.0060 3.0485 13.2771 2.2868 5.7011 1.5463 0.3239 0.8670 32.9089 0.2508 'International Tables Vol C 4.2.6.8 and 6.1.1.4'

loop_
_geom_angle_atom_site_label_1
_geom_angle_site_symmetry_1
_geom_angle_atom_site_label_2
_geom_angle_atom_site_label_3
_geom_angle_site_symmetry_3
_geom_angle
_geom_angle_publ_flag
F8 6_656 F7 F9 . 104.7(11) yes
F8 6_656 F7 C4 . 54.5(7) yes
F9 . F7 C4 . 58.4(7) yes
F7 6_656 F8 F9 . 122.9(15) yes
F7 6_656 F8 C4 . 57.1(7) yes
F9 . F8 C4 . 68.3(10) yes
F7 . F9 F8 . 130.4(14) yes
F7 . F9 C4 . 62.2(8) yes
F8 . F9 C4 . 69.2(10) yes
O5 2_666 Y1 O6 2_666 72.0(4) yes
O5 2_666 Y1 O2 6_656 140.4(3) yes
O6 2_666 Y1 O2 6_656 147.6(3) yes
O5 2_666 Y1 O8 . 71.2(3) yes
O6 2_666 Y1 O8 . 137.2(3) yes
O2 6_656 Y1 O8 . 72.1(3) yes
O5 2_666 Y1 O1 . 81.6(3) yes
O6 2_666 Y1 O1 . 82.2(3) yes
O2 6_656 Y1 O1 . 100.5(3) yes
O8 . Y1 O1 . 71.6(3) yes
O5 2_666 Y1 O7 . 75.0(3) yes
O6 2_666 Y1 O7 . 116.8(3) yes
O2 6_656 Y1 O7 . 80.5(3) yes
O8 . Y1 O7 . 73.1(3) yes
O1 . Y1 O7 . 142.3(4) yes
O5 2_666 Y1 O4 . 117.2(3) yes
O6 2_666 Y1 O4 . 78.1(3) yes
O2 6_656 Y1 O4 . 82.7(3) yes
O8 . Y1 O4 . 139.3(3) yes
O1 . Y1 O4 . 146.1(4) yes
O5 2_666 Y1 O3 . 139.5(4) yes
O6 2_666 Y1 O3 . 72.5(3) yes
O2 6_656 Y1 O3 . 77.1(3) yes
O8 . Y1 O3 . 128.6(3) yes
O1 . Y1 O3 . 75.0(4) yes
O7 . Y1 O4 . 71.6(3) yes
O7 . Y1 O3 . 140.0(4) yes
O4 . Y1 O3 . 72.9(3) yes
Y1 . O8 C9 . 123.6(8) yes
Y1 . O8 C12 . 125.0(8) yes
C9 . O8 C12 . 108.5(10) yes
O8 . C9 C10 . 101.9(12) yes
O8 . C9 H91 . 109.8 no
C10 . C9 H91 . 111.0 no
O8 . C9 H92 . 110.9 no
C10 . C9 H92 . 112.3 no
H91 . C9 H92 . 110.7 no
C9 . C10 C11 . 104.3(17) yes
C9 . C10 H101 . 107.4 no
C11 . C10 H101 . 112.2 no
C9 . C10 H102 . 116.4 no
C11 . C10 H102 . 111.7 no
H101 . C10 H102 . 104.9 no
C10 . C11 C12 . 107.7(16) yes
C10 . C11 H112 . 107.3 no
C12 . C11 H112 . 106.4 no
C10 . C11 H111 . 112.5 no
C12 . C11 H111 . 113.9 no
H112 . C11 H111 . 108.6 no
C11 . C12 O8 . 104.7(13) yes
C11 . C12 H121 . 111.8 no
O8 . C12 H121 . 109.9 no
C11 . C12 H122 . 110.3 no
O8 . C12 H122 . 110.1 no
H121 . C12 H122 . 109.9 no
Y1 . O1 C1 . 138.4(9) yes
O1 . C1 O2 . 131.6(12) yes
O1 . C1 C2 . 115.0(12) yes
O2 . C1 C2 . 113.3(11) yes
C1 . O2 Y1 6_656 154.9(9) yes
F3 . C2 C1 . 107.8(14) yes
F3 . C2 F2 . 93(2) yes
C1 . C2 F2 . 112.0(17) yes
F3 . C2 F1 . 106(2) yes
C1 . C2 F1 . 112.0(19) yes
F2 . C2 F1 . 124(2) yes
C1 . C2 F5 . 110.2(15) yes
C1 . C2 F4 . 105.8(15) yes
F5 . C2 F4 . 110.4(18) yes
C1 . C2 F6 . 113.3(15) yes
F5 . C2 F6 . 110.4(19) yes
F4 . C2 F6 . 106.5(19) yes
Y1 . O7 C7 . 137.4(11) yes
O7 . C7 O6 . 130.7(16) yes
O7 . C7 C8 . 111.2(13) yes
O6 . C7 C8 . 118.0(12) yes
Y1 2_666 O6 C7 . 152.2(11) yes
C7 . C8 F16 . 106.1(17) yes
C7 . C8 F18 . 94.4(18) yes
F16 . C8 F18 . 111(3) yes
C7 . C8 F17 . 108(2) yes
F16 . C8 F17 . 121(3) yes
F18 . C8 F17 . 113(2) yes
C7 . C8 F13 . 103.2(18) yes
C7 . C8 F15 . 112.8(17) yes
F13 . C8 F15 . 104(2) yes
C7 . C8 F14 . 106.7(19) yes
F13 . C8 F14 . 112(2) yes
F15 . C8 F14 . 117(2) yes
Y1 . O4 C5 . 154.9(11) yes
O4 . C5 O5 . 127.7(15) yes
O4 . C5 C6 . 112.2(16) yes
O5 . C5 C6 . 119.9(17) yes
Y1 2_666 O5 C5 . 137.1(11) yes
C5 . C6 F10 . 109(2) yes
C5 . C6 F12 . 113.5(20) yes
F10 . C6 F12 . 97.5(18) yes
C5 . C6 F11 . 122(2) yes
F10 . C6 F11 . 105(2) yes
F12 . C6 F11 . 107(2) yes
Y1 . O3 C3 . 151.9(9) yes
O3 . C3 O3 6_656 130.1(15) yes
O3 . C3 C4 . 115.0(8) yes
O3 6_656 C3 C4 . 115.0(8) yes
C3 . C4 F7 6_656 103.6(12) yes
C3 . C4 F7 . 103.6(12) yes
F7 6_656 C4 F7 . 153(2) yes
C3 . C4 F8 6_656 111.3(13) yes
F7 6_656 C4 F8 6_656 101.4(13) yes
F7 . C4 F8 6_656 68.4(11) yes
C3 . C4 F8 . 111.3(13) yes
F7 6_656 C4 F8 . 68.4(11) yes
F7 . C4 F8 . 101.4(13) yes
F8 6_656 C4 F8 . 137(3) yes
C3 . C4 F9 6_656 112.7(13) yes
F7 6_656 C4 F9 6_656 59.4(11) yes
F7 . C4 F9 6_656 109.1(15) yes
F8 6_656 C4 F9 6_656 42.5(11) yes
F8 . C4 F9 6_656 117.2(15) yes
C3 . C4 F9 . 112.7(13) yes
F7 6_656 C4 F9 . 109.1(15) yes
F7 . C4 F9 . 59.4(11) yes
F8 6_656 C4 F9 . 117.2(15) yes
F8 . C4 F9 . 42.5(11) yes
F9 6_656 C4 F9 . 135(3) yes
O9 7_555 Na1 O12 7_555 169.5(5) yes
O9 7_555 Na1 O11 7_555 127.6(5) yes
O12 7_555 Na1 O11 7_555 62.8(4) yes
O9 7_555 Na1 O10 7_555 63.7(5) yes
O12 7_555 Na1 O10 7_555 126.8(5) yes
O11 7_555 Na1 O10 7_555 64.0(5) yes
O9 7_555 Na1 O9 . 86.5(6) yes
O12 7_555 Na1 O9 . 93.9(4) yes
O11 7_555 Na1 O9 . 88.3(4) yes
O10 7_555 Na1 O9 . 85.0(5) yes
O9 7_555 Na1 O10 . 85.0(5) yes
O12 7_555 Na1 O10 . 85.8(4) yes
O11 7_555 Na1 O10 . 136.8(4) yes
O10 7_555 Na1 O10 . 137.3(6) yes
O9 . Na1 O10 . 63.7(5) yes
O9 7_555 Na1 O11 . 88.3(4) yes
O12 7_555 Na1 O11 . 83.1(4) yes
O11 7_555 Na1 O11 . 133.0(6) yes
O10 7_555 Na1 O11 . 136.8(4) yes
O9 . Na1 O11 . 127.6(5) yes
O9 7_555 Na1 O12 . 93.9(4) yes
O12 7_555 Na1 O12 . 87.5(6) yes
O11 7_555 Na1 O12 . 83.1(4) yes
O10 7_555 Na1 O12 . 85.8(4) yes
O9 . Na1 O12 . 169.5(5) yes
O10 . Na1 O11 . 64.0(5) yes
O10 . Na1 O12 . 126.8(5) yes
O11 . Na1 O12 . 62.8(4) yes
Na1 . O9 C42 . 123.8(12) yes
Na1 . O9 C43 . 119.1(14) yes
C42 . O9 C43 . 112.0(16) yes
O9 . C42 H421 . 110.6 no
O9 . C42 H422 . 114.2 no
H421 . C42 H422 . 108.9 no
O9 . C42 H423 . 106.5 no
H421 . C42 H423 . 109.2 no
H422 . C42 H423 . 107.3 no
O9 . C43 C44 . 106.9(16) yes
O9 . C43 H431 . 111.6 no
C44 . C43 H431 . 108.0 no
O9 . C43 H432 . 110.2 no
C44 . C43 H432 . 111.9 no
H431 . C43 H432 . 108.3 no
C43 . C44 O10 . 112.1(19) yes
C43 . C44 H441 . 108.6 no
O10 . C44 H441 . 108.3 no
C43 . C44 H442 . 110.7 no
O10 . C44 H442 . 106.8 no
H441 . C44 H442 . 110.3 no
C44 . O10 Na1 . 106.4(12) yes
C44 . O10 C46 . 117.1(17) yes
Na1 . O10 C46 . 113.2(11) yes
O10 . C46 C47 . 108.2(16) yes
O10 . C46 H461 . 111.7 no
C47 . C46 H461 . 107.5 no
O10 . C46 H462 . 109.0 no
C47 . C46 H462 . 111.2 no
H461 . C46 H462 . 109.3 no
C46 . C47 O11 . 107.1(15) yes
C46 . C47 H472 . 111.5 no
O11 . C47 H472 . 113.4 no
C46 . C47 H471 . 105.4 no
O11 . C47 H471 . 107.1 no
H472 . C47 H471 . 111.9 no
C47 . O11 Na1 . 116.5(12) yes
C47 . O11 C49 . 111.3(15) yes
Na1 . O11 C49 . 106.4(10) yes
O11 . C49 C50 . 106.2(16) yes
O11 . C49 H491 . 111.3 no
C50 . C49 H491 . 113.7 no
O11 . C49 H492 . 108.4 no
C50 . C49 H492 . 106.1 no
H491 . C49 H492 . 110.9 no
C49 . C50 O12 . 113.4(17) yes
C49 . C50 H501 . 105.9 no
O12 . C50 H501 . 106.5 no
C49 . C50 H502 . 111.9 no
O12 . C50 H502 . 109.9 no
H501 . C50 H502 . 108.8 no
C50 . O12 Na1 . 116.9(12) yes
C50 . O12 C52 . 110.9(14) yes
Na1 . O12 C52 . 124.6(11) yes
O12 . C52 H522 . 109.1 no
O12 . C52 H521 . 109.6 no
H522 . C52 H521 . 110.8 no
O12 . C52 H523 . 106.6 no
H522 . C52 H523 . 110.5 no
H521 . C52 H523 . 110.0 no

loop_
_geom_bond_atom_site_label_1
_geom_bond_atom_site_label_2
_geom_bond_site_symmetry_2
_geom_bond_distance
_geom_bond_publ_flag
F1 C2 . 1.28(3) yes
F2 C2 . 1.32(3) yes
F3 C2 . 1.49(3) yes
F4 C2 . 1.266(9) yes
F5 C2 . 1.271(9) yes
F6 C2 . 1.24(2) yes
F7 F8 6_656 1.45(2) yes
F7 F9 . 1.27(2) yes
F7 C4 . 1.306(9) yes
F8 F9 . 0.91(2) yes
F8 C4 . 1.266(9) yes
F9 C4 . 1.258(9) yes
F10 C6 . 1.38(3) yes
F11 C6 . 1.22(2) yes
F12 C6 . 1.32(2) yes
F13 C8 . 1.272(10) yes
F14 C8 . 1.259(10) yes
F15 C8 . 1.261(10) yes
F16 C8 . 1.266(10) yes
F17 C8 . 1.261(10) yes
F18 C8 . 1.263(10) yes
Y1 O5 2_666 2.342(10) yes
Y1 O6 2_666 2.301(9) yes
Y1 O2 6_656 2.275(9) yes
Y1 O8 . 2.504(8) yes
Y1 O1 . 2.324(8) yes
Y1 O7 . 2.342(9) yes
Y1 O4 . 2.340(10) yes
Y1 O3 . 2.320(7) yes
O8 C9 . 1.445(14) yes
O8 C12 . 1.453(15) yes
C9 C10 . 1.56(2) yes
C9 H91 . 0.948 no
C9 H92 . 0.989 no
C10 C11 . 1.47(2) yes
C10 H101 . 0.975 no
C10 H102 . 0.974 no
C11 C12 . 1.52(2) yes
C11 H112 . 0.993 no
C11 H111 . 0.949 no
C12 H121 . 0.990 no
C12 H122 . 0.979 no
O1 C1 . 1.216(14) yes
C1 O2 . 1.211(14) yes
C1 C2 . 1.613(19) yes
O7 C7 . 1.258(15) yes
C7 O6 . 1.177(17) yes
C7 C8 . 1.69(2) yes
O4 C5 . 1.253(17) yes
C5 O5 . 1.200(17) yes
C5 C6 . 1.49(2) yes
O3 C3 . 1.211(9) yes
C3 C4 . 1.61(2) yes
Na1 O9 7_555 2.529(13) yes
Na1 O12 7_555 2.562(12) yes
Na1 O11 7_555 2.601(13) yes
Na1 O10 7_555 2.619(12) yes
Na1 O9 . 2.529(13) yes
Na1 O10 . 2.619(12) yes
Na1 O11 . 2.601(13) yes
Na1 O12 . 2.562(12) yes
O9 C42 . 1.44(2) yes
O9 C43 . 1.45(2) yes
C42 H421 . 0.971 no
C42 H422 . 0.945 no
C42 H423 . 0.950 no
C43 C44 . 1.47(3) yes
C43 H431 . 0.965 no
C43 H432 . 0.958 no
C44 O10 . 1.35(2) yes
C44 H441 . 0.978 no
C44 H442 . 0.981 no
O10 C46 . 1.49(2) yes
C46 C47 . 1.49(2) yes
C46 H461 . 0.999 no
C46 H462 . 0.980 no
C47 O11 . 1.42(2) yes
C47 H472 . 0.958 no
C47 H471 . 0.990 no
O11 C49 . 1.41(2) yes
C49 C50 . 1.45(2) yes
C49 H491 . 0.940 no
C49 H492 . 0.971 no
C50 O12 . 1.36(2) yes
C50 H501 . 0.999 no
C50 H502 . 0.966 no
O12 C52 . 1.403(18) yes
C52 H522 . 0.958 no
C52 H521 . 0.953 no
C52 H523 . 0.966 no

loop_
_platon_squeeze_void_nr
_platon_squeeze_void_average_x
_platon_squeeze_void_average_y
_platon_squeeze_void_average_z
_platon_squeeze_void_volume
_platon_squeeze_void_count_electrons
_platon_squeeze_void_content
1 0.250 0.500 0.535 184 42 ' '
2 0.250 0.500 1.035 184 43 ' '
3 0.750 0.500 -0.035 184 44 ' '
4 0.750 0.500 0.465 184 44 ' '
